data_2008080
loop_
_publ_author_name
'Xiao-Feng Chen'
'Shu-Hua Liu'
'Xiao-Zeng You'
'Hoong-Kun Fun'
'Kandasamy Chinnakali'
'Ibrahim Abdul Razak'

_publ_section_title
;
 Bis(3,5-dimethylpyrazole-<i>N</i>^2^)bis(thiocyanato-<i>N</i>)cobalt(II)
 monohydrate
;
_journal_issue 1
_journal_name_full 'Acta Crystallographica Section C'
_journal_page_first 22
_journal_page_last 24
_journal_paper_doi 10.1107/S0108270198010142
_journal_volume 55
_journal_year 1999
_chemical_formula_iupac '[Co (N C S)2 (C5 H8 N2)2] , H2 O'
_chemical_formula_sum 'C12 H18 Co N6 O S2'
_chemical_formula_weight 385.37
_chemical_name_systematic
;
Bis(3,5-dimethylpyrazole-N^2^)bis(thiocyanato-N)cobalt(II) monohydrate
;
_space_group_IT_number 14
_symmetry_cell_setting monoclinic
_symmetry_space_group_name_Hall '-P 2ybc'
_symmetry_space_group_name_H-M 'P 1 21/c 1'
_audit_creation_method SHELXL
_cell_angle_alpha 90.00
_cell_angle_beta 106.3320(10)
_cell_angle_gamma 90.00
_cell_formula_units_Z 4
_cell_length_a 8.0204(3)
_cell_length_b 27.1881(11)
_cell_length_c 8.9420(4)
_cell_measurement_reflns_used 5695
_cell_measurement_temperature 293(2)
_cell_measurement_theta_max 33.22
_cell_measurement_theta_min 1.37
_cell_volume 1871.21(13)
_computing_cell_refinement 'SAINT (Siemens, 1996)'
_computing_data_collection 'SMART (Siemens, 1996)'
_computing_data_reduction SAINT
_computing_molecular_graphics SHELXTL
_computing_publication_material 'SHELXTL and PARST (Nardelli, 1995)'
_computing_structure_refinement SHELXTL
_computing_structure_solution 'SHELXTL (Siemens, 1996)'
_diffrn_ambient_temperature 293(2)
_diffrn_measurement_device 'Siemens SMART CCD area-detector'
_diffrn_measurement_method '\w scans'
_diffrn_radiation_monochromator graphite
_diffrn_radiation_source 'fine-focus sealed tube'
_diffrn_radiation_type MoK\a
_diffrn_radiation_wavelength 0.71073
_diffrn_reflns_av_R_equivalents 0.033
_diffrn_reflns_av_sigmaI/netI 0.031
_diffrn_reflns_limit_h_max 10
_diffrn_reflns_limit_h_min -10
_diffrn_reflns_limit_k_max 35
_diffrn_reflns_limit_k_min 0
_diffrn_reflns_limit_l_max 11
_diffrn_reflns_limit_l_min 0
_diffrn_reflns_number 12132
_diffrn_reflns_theta_max 27.5
_diffrn_reflns_theta_min 2.75
_exptl_absorpt_coefficient_mu 1.149
_exptl_absorpt_correction_T_max 0.576
_exptl_absorpt_correction_T_min 0.442
_exptl_absorpt_correction_type 'empirical using SADABS (Sheldrick, 1996)'
_exptl_crystal_colour violet
_exptl_crystal_density_diffrn 1.368
_exptl_crystal_density_meas ?
_exptl_crystal_description block
_exptl_crystal_F_000 796
_exptl_crystal_size_max 0.66
_exptl_crystal_size_mid 0.58
_exptl_crystal_size_min 0.48
_refine_diff_density_max 0.394
_refine_diff_density_min -0.428
_refine_ls_extinction_coef 0.0021(13)
_refine_ls_extinction_method SHELXTL
_refine_ls_goodness_of_fit_all 1.264
_refine_ls_goodness_of_fit_obs 1.304
_refine_ls_hydrogen_treatment 'H atoms: see below'
_refine_ls_matrix_type full
_refine_ls_number_parameters 224
_refine_ls_number_reflns 4286
_refine_ls_number_restraints 0
_refine_ls_restrained_S_all 1.264
_refine_ls_restrained_S_obs 1.304
_refine_ls_R_factor_all 0.064
_refine_ls_R_factor_obs 0.059
_refine_ls_shift/esd_max <0.001
_refine_ls_shift/esd_mean 0.000
_refine_ls_structure_factor_coef Fsqd
_refine_ls_weighting_details 'w = 1/[\s^2^(Fo^2^)+(0.0309P)^2^+2.2531P] where P=(Fo^2^+2Fc^2^)/3'
_refine_ls_weighting_scheme calc
_refine_ls_wR_factor_all 0.135
_refine_ls_wR_factor_obs 0.132
_reflns_number_observed 3901
_reflns_number_total 4286
_reflns_observed_criterion I>2\s(I)
_cod_data_source_file ha1228.cif
_cod_data_source_block I
_cod_depositor_comments
;
The following automatic conversions were performed:

'_exptl_crystal_density_meas' value 'not measured' was changed to '?'
- the value is perceived as not measured.

Automatic conversion script
Id: cif_fix_values 3008 2015-01-20 13:52:24Z robertas 

The following automatic conversions were performed:

'_refine_ls_weighting_scheme' value 'calc w =
1/[\s^2^(Fo^2^)+(0.0309P)^2^+2.2531P] where P=(Fo^2^+2Fc^2^)/3' was
changed to 'calc'. New tag '_refine_ls_weighting_details' was
created. The value of the new tag was set to 'w =
1/[\s^2^(Fo^2^)+(0.0309P)^2^+2.2531P] where P=(Fo^2^+2Fc^2^)/3'.

Automatic conversion script
Id: cif_fix_values 3143 2015-03-26 13:38:13Z robertas 
;
_cod_original_sg_symbol_H-M 'P 21/c'
_cod_database_code 2008080

loop_
_symmetry_equiv_pos_as_xyz
'x, y, z'
'-x, y+1/2, -z+1/2'
'-x, -y, -z'
'x, -y-1/2, z-1/2'

loop_
_atom_site_aniso_label
_atom_site_aniso_U_11
_atom_site_aniso_U_22
_atom_site_aniso_U_33
_atom_site_aniso_U_12
_atom_site_aniso_U_13
_atom_site_aniso_U_23
Co 0.0429(3) 0.0579(3) 0.0321(2) -0.0014(2) 0.0121(2) 0.0018(2)
S1 0.0794(8) 0.0646(7) 0.0914(9) -0.0018(6) 0.0416(7) -0.0176(6)
S2 0.0679(7) 0.0951(9) 0.0546(6) -0.0080(6) -0.0090(5) -0.0065(6)
O1W 0.067(2) 0.079(2) 0.048(2) 0.009(2) 0.0194(14) 0.0106(15)
N1 0.0404(14) 0.061(2) 0.0359(14) -0.0024(12) 0.0096(11) 0.0046(12)
N2 0.0387(15) 0.067(2) 0.0383(15) -0.0003(13) 0.0094(12) 0.0087(13)
N3 0.048(2) 0.053(2) 0.0363(14) -0.0010(12) 0.0131(12) 0.0003(12)
N4 0.056(2) 0.052(2) 0.0358(14) 0.0027(14) 0.0166(13) 0.0019(12)
N5 0.081(2) 0.064(2) 0.047(2) 0.010(2) 0.027(2) 0.0039(15)
N6 0.052(2) 0.070(2) 0.047(2) -0.007(2) 0.0088(14) 0.0061(15)
C1 0.046(2) 0.064(2) 0.052(2) -0.003(2) 0.021(2) 0.006(2)
C2 0.040(2) 0.097(3) 0.063(3) -0.013(2) 0.010(2) 0.014(2)
C3 0.046(2) 0.075(3) 0.045(2) -0.010(2) 0.005(2) 0.005(2)
C4 0.068(3) 0.156(6) 0.057(3) -0.035(3) -0.014(2) 0.030(3)
C5 0.077(3) 0.115(4) 0.061(3) -0.009(3) 0.029(2) 0.028(3)
C6 0.054(2) 0.055(2) 0.046(2) -0.002(2) 0.015(2) 0.008(2)
C7 0.058(2) 0.052(2) 0.055(2) 0.005(2) 0.014(2) 0.008(2)
C8 0.040(2) 0.056(2) 0.047(2) -0.0030(14) 0.0102(14) -0.0052(15)
C9 0.078(3) 0.083(3) 0.060(3) 0.010(2) 0.021(2) -0.015(2)
C10 0.103(4) 0.081(3) 0.048(2) 0.010(3) 0.030(2) 0.019(2)
C11 0.048(2) 0.057(2) 0.043(2) -0.003(2) 0.0151(15) 0.004(2)
C12 0.051(2) 0.056(2) 0.041(2) -0.002(2) 0.012(2) 0.0065(15)

loop_
_atom_site_label
_atom_site_fract_x
_atom_site_fract_y
_atom_site_fract_z
_atom_site_U_iso_or_equiv
_atom_site_thermal_displace_type
_atom_site_calc_flag
_atom_site_refinement_flags
_atom_site_occupancy
_atom_site_disorder_group
_atom_site_type_symbol
Co 0.07968(6) 0.12863(2) 0.35489(5) 0.0440(2) Uani d . 1 . Co
S1 -0.1226(2) 0.25800(4) 0.6049(2) 0.0749(4) Uani d . 1 . S
S2 -0.3594(2) 0.08590(5) -0.09823(14) 0.0778(4) Uani d . 1 . S
O1W -0.0419(5) 0.1528(2) 0.8225(4) 0.0644(8) Uani d . 1 . O
N1 0.2726(4) 0.14895(11) 0.2670(3) 0.0460(6) Uani d . 1 . N
N2 0.2400(4) 0.16594(12) 0.1184(3) 0.0483(7) Uani d . 1 . N
N3 0.1492(4) 0.07639(11) 0.5198(3) 0.0455(6) Uani d . 1 . N
N4 0.1346(4) 0.08304(12) 0.6662(3) 0.0473(7) Uani d . 1 . N
N5 0.0079(5) 0.18141(13) 0.4684(4) 0.0619(9) Uani d . 1 . N
N6 -0.1031(4) 0.10562(13) 0.1764(4) 0.0573(8) Uani d . 1 . N
C1 0.3815(5) 0.18490(15) 0.0902(5) 0.0526(8) Uani d . 1 . C
C2 0.5128(5) 0.1795(2) 0.2251(5) 0.0673(12) Uani d . 1 . C
C3 0.4412(5) 0.1573(2) 0.3320(4) 0.0569(9) Uani d . 1 . C
C4 0.5262(7) 0.1441(3) 0.4986(6) 0.100(2) Uani d . 1 . C
H4A 0.4424(7) 0.1291(3) 0.5425(6) 0.150 Uiso calc R 1 . H
H4B 0.5712(7) 0.1733(3) 0.5563(6) 0.150 Uiso calc R 1 . H
H4C 0.6196(7) 0.1215(3) 0.5039(6) 0.150 Uiso calc R 1 . H
C5 0.3755(7) 0.2061(2) -0.0663(6) 0.0825(15) Uani d . 1 . C
H5A 0.2594(7) 0.2037(2) -0.1341(6) 0.124 Uiso calc R 1 . H
H5B 0.4534(7) 0.1882(2) -0.1103(6) 0.124 Uiso calc R 1 . H
H5C 0.4098(7) 0.2400(2) -0.0544(6) 0.124 Uiso calc R 1 . H
C6 0.1927(5) 0.04413(14) 0.7574(4) 0.0515(8) Uani d . 1 . C
C7 0.2473(5) 0.0107(2) 0.6672(5) 0.0556(9) Uani d . 1 . C
C8 0.2180(4) 0.03170(14) 0.5203(4) 0.0481(8) Uani d . 1 . C
C9 0.2524(7) 0.0117(2) 0.3753(5) 0.0730(12) Uani d . 1 . C
H9A 0.2174(7) 0.0355(2) 0.2929(5) 0.109 Uiso calc R 1 . H
H9B 0.1877(7) -0.0181(2) 0.3450(5) 0.109 Uiso calc R 1 . H
H9C 0.3742(7) 0.0050(2) 0.3952(5) 0.109 Uiso calc R 1 . H
C10 0.1916(7) 0.0428(2) 0.9242(5) 0.0756(13) Uani d . 1 . C
H10A 0.1435(7) 0.0729(2) 0.9498(5) 0.113 Uiso calc R 1 . H
H10C 0.3083(7) 0.0391(2) 0.9897(5) 0.113 Uiso calc R 1 . H
H10D 0.1223(7) 0.0156(2) 0.9402(5) 0.113 Uiso calc R 1 . H
C11 -0.0461(5) 0.21398(14) 0.5230(4) 0.0490(8) Uani d . 1 . C
C12 -0.2113(5) 0.09749(14) 0.0629(4) 0.0496(8) Uani d . 1 . C
H2 0.621(7) 0.1900(18) 0.242(6) 0.080(15) Uiso d . 1 . H
H7 0.291(6) -0.0207(17) 0.692(5) 0.070(13) Uiso d . 1 . H
H1N2 0.137(6) 0.1632(16) 0.055(5) 0.063(12) Uiso d . 1 . H
H1N4 0.097(5) 0.1061(15) 0.692(5) 0.049(12) Uiso d . 1 . H
H1O1 -0.064(7) 0.179(2) 0.790(7) 0.08(2) Uiso d . 1 . H
H2O1 -0.127(10) 0.136(3) 0.838(9) 0.13(3) Uiso d . 1 . H

loop_
_atom_type_symbol
_atom_type_description
_atom_type_scat_dispersion_real
_atom_type_scat_dispersion_imag
_atom_type_scat_source
C C 0.0033 0.0016 'International Tables Vol C Tables 4.2.6.8 and 6.1.1.4'
H H 0.0000 0.0000 'International Tables Vol C Tables 4.2.6.8 and 6.1.1.4'
N N 0.0061 0.0033 'International Tables Vol C Tables 4.2.6.8 and 6.1.1.4'
O O 0.0106 0.0060 'International Tables Vol C Tables 4.2.6.8 and 6.1.1.4'
S S 0.1246 0.1234 'International Tables Vol C Tables 4.2.6.8 and 6.1.1.4'
Co Co 0.3494 0.9721 'International Tables Vol C Tables 4.2.6.8 and 6.1.1.4'

loop_
_geom_angle_atom_site_label_1
_geom_angle_atom_site_label_2
_geom_angle_atom_site_label_3
_geom_angle
_geom_angle_publ_flag
N5 Co N6 113.7(2) yes
N5 Co N1 112.21(14) yes
N6 Co N1 104.75(13) yes
N5 Co N3 101.61(13) yes
N6 Co N3 111.41(13) yes
N1 Co N3 113.44(12) yes
C3 N1 N2 105.1(3) ?
C3 N1 Co 132.7(2) ?
N2 N1 Co 121.4(2) ?
C1 N2 N1 112.1(3) ?
C8 N3 N4 105.4(3) ?
C8 N3 Co 132.5(2) ?
N4 N3 Co 122.1(2) ?
C6 N4 N3 111.9(3) ?
C11 N5 Co 173.6(3) ?
C12 N6 Co 171.8(3) ?
N2 C1 C2 106.1(3) ?
N2 C1 C5 121.2(4) ?
C2 C1 C5 132.7(4) ?
C1 C2 C3 106.8(3) ?
N1 C3 C2 109.9(3) ?
N1 C3 C4 121.1(4) ?
C2 C3 C4 129.0(4) ?
N4 C6 C7 106.3(3) ?
N4 C6 C10 121.9(4) ?
C7 C6 C10 131.8(4) ?
C6 C7 C8 106.7(3) ?
N3 C8 C7 109.7(3) ?
N3 C8 C9 120.2(4) ?
C7 C8 C9 130.1(4) ?
N5 C11 S1 177.6(3) ?
N6 C12 S2 178.6(4) ?

loop_
_geom_bond_atom_site_label_1
_geom_bond_atom_site_label_2
_geom_bond_site_symmetry_2
_geom_bond_distance
_geom_bond_publ_flag
Co N5 . 1.936(3) yes
Co N6 . 1.942(3) yes
Co N1 . 2.000(3) yes
Co N3 . 2.010(3) yes
S1 C11 . 1.612(4) yes
S2 C12 . 1.620(4) yes
N1 C3 . 1.333(5) yes
N1 N2 . 1.361(4) yes
N2 C1 . 1.333(4) yes
N3 C8 . 1.334(5) yes
N3 N4 . 1.359(4) yes
N4 C6 . 1.337(5) yes
N5 C11 . 1.153(5) yes
N6 C12 . 1.156(5) yes
C1 C2 . 1.368(6) ?
C1 C5 . 1.502(5) ?
C2 C3 . 1.385(6) ?
C3 C4 . 1.497(6) ?
C6 C7 . 1.367(6) ?
C6 C10 . 1.495(5) ?
C7 C8 . 1.390(5) ?
C8 C9 . 1.501(5) ?

loop_
_geom_hbond_atom_site_label_D
_geom_hbond_atom_site_label_H
_geom_hbond_atom_site_label_A
_geom_hbond_site_symmetry_A
_geom_hbond_distance_DH
_geom_hbond_distance_HA
_geom_hbond_distance_DA
_geom_hbond_angle_DHA
_geom_hbond_publ_flag
N2 H1N2 O1W 1_554 0.86(5) 2.19(4) 2.979(5) 152(4) yes
N4 H1N4 O1W 1_555 0.76(4) 2.22(4) 2.944(6) 159(4) yes
O1W H1O1 S1 1_555 0.77(6) 2.67(6) 3.417(5) 163(6) yes
O1W H2O1 S2 1_556 0.86(8) 2.50(8) 3.363(5) 176(7) yes

loop_
_geom_torsion_atom_site_label_1
_geom_torsion_atom_site_label_2
_geom_torsion_atom_site_label_3
_geom_torsion_atom_site_label_4
_geom_torsion
N5 Co N1 C3 73.2(4)
N6 Co N1 C3 -162.9(4)
N3 Co N1 C3 -41.2(4)
N5 Co N1 N2 -94.3(3)
N6 Co N1 N2 29.5(3)
N3 Co N1 N2 151.2(3)
C3 N1 N2 C1 -0.7(4)
Co N1 N2 C1 169.8(3)
N5 Co N3 C8 -176.5(3)
N6 Co N3 C8 62.1(4)
N1 Co N3 C8 -55.8(4)
N5 Co N3 N4 1.8(3)
N6 Co N3 N4 -119.7(3)
N1 Co N3 N4 122.4(3)
C8 N3 N4 C6 0.3(4)
Co N3 N4 C6 -178.3(2)
N6 Co N5 C11 -27.(3)
N1 Co N5 C11 91.(3)
N3 Co N5 C11 -147.(3)
N5 Co N6 C12 64.(2)
N1 Co N6 C12 -59.(2)
N3 Co N6 C12 178.(2)
N1 N2 C1 C2 0.8(5)
N1 N2 C1 C5 -179.7(4)
N2 C1 C2 C3 -0.6(5)
C5 C1 C2 C3 180.0(5)
N2 N1 C3 C2 0.3(5)
Co N1 C3 C2 -168.7(3)
N2 N1 C3 C4 179.0(5)
Co N1 C3 C4 10.0(7)
C1 C2 C3 N1 0.2(6)
C1 C2 C3 C4 -178.4(5)
N3 N4 C6 C7 -0.1(4)
N3 N4 C6 C10 179.4(4)
N4 C6 C7 C8 -0.2(4)
C10 C6 C7 C8 -179.6(4)
N4 N3 C8 C7 -0.4(4)
Co N3 C8 C7 178.0(3)
N4 N3 C8 C9 179.8(3)
Co N3 C8 C9 -1.8(5)
C6 C7 C8 N3 0.4(4)
C6 C7 C8 C9 -179.8(4)
Co N5 C11 S1 127.(8)
Co N6 C12 S2 79.(15)
